data_7041698
loop_
_publ_author_name
'Mikhalyova, Elena A.'
'Yakovenko, Anastasiya V.'
'Zeller, Matthias'
'Gavrilenko, Konstantin S.'
'Kiskin, Mikhail A.'
'Smola, Sergey S.'
'Dotsenko, Vladimir P.'
'Eremenko, Igor L.'
'Addison, Anthony W.'
'Pavlishchuk, Vitaly V.'

_publ_section_title
;
 Crystal structures and intense luminescence of
 tris(3-(2'-pyridyl)-pyrazolyl)borate Tb(3+) and Eu(3+) complexes with
 carboxylate co-ligands.
;
_journal_issue 11
_journal_name_full 'Dalton transactions (Cambridge, England : 2003)'
_journal_page_first 3457
_journal_page_last 3469
_journal_paper_doi 10.1039/c6dt04757b
_journal_volume 46
_journal_year 2017
_chemical_formula_moiety 'C46 H51 B N9 O5 Tb'
_chemical_formula_sum 'C46 H51 B N9 O5 Tb'
_chemical_formula_weight 979.68
_space_group_crystal_system orthorhombic
_space_group_IT_number 62
_space_group_name_Hall '-P 2ac 2n'
_space_group_name_H-M_alt 'P n m a'
_symmetry_space_group_name_Hall '-P 2ac 2n'
_symmetry_space_group_name_H-M 'P n m a'
_atom_sites_solution_hydrogens mixed
_atom_sites_solution_primary direct
_atom_sites_solution_secondary difmap
_audit_creation_method SHELXL-2014/7
_audit_update_record
;
2016-11-22 deposited with the CCDC.
2017-01-16 downloaded from the CCDC.
;
_cell_angle_alpha 90
_cell_angle_beta 90
_cell_angle_gamma 90
_cell_formula_units_Z 4
_cell_length_a 20.200(3)
_cell_length_b 20.330(3)
_cell_length_c 10.5545(14)
_cell_measurement_reflns_used 7255
_cell_measurement_temperature 100(2)
_cell_measurement_theta_max 30.54
_cell_measurement_theta_min 2.18
_cell_volume 4334.4(11)
_computing_cell_refinement 'Apex2 v2011.2-0'
_computing_data_collection 'Apex2 v2011.2-0 (Bruker, 2011)'
_computing_data_reduction 'SAINT V7.66A (Bruker, 2013)'
_computing_structure_refinement
;  
SHELXL-2014/7 (Sheldrick, 2015), 
SHELXLE Rev780 (H\"ubschle et al., 2011)
;
_computing_structure_solution 'SHELXS-97 (Sheldrick, 2008)'
_diffrn_ambient_temperature 100(2)
_diffrn_measured_fraction_theta_full 0.998
_diffrn_measured_fraction_theta_max 0.934
_diffrn_measurement_device_type 'Bruker AXS SMART APEX CCD diffractometer'
_diffrn_measurement_method '\w scans'
_diffrn_radiation_monochromator graphite
_diffrn_radiation_type MoK\a
_diffrn_radiation_wavelength 0.71073
_diffrn_reflns_av_R_equivalents 0.0350
_diffrn_reflns_av_unetI/netI 0.0337
_diffrn_reflns_Laue_measured_fraction_full 0.998
_diffrn_reflns_Laue_measured_fraction_max 0.934
_diffrn_reflns_limit_h_max 25
_diffrn_reflns_limit_h_min -28
_diffrn_reflns_limit_k_max 27
_diffrn_reflns_limit_k_min -29
_diffrn_reflns_limit_l_max 15
_diffrn_reflns_limit_l_min -12
_diffrn_reflns_number 25328
_diffrn_reflns_point_group_measured_fraction_full 0.998
_diffrn_reflns_point_group_measured_fraction_max 0.934
_diffrn_reflns_theta_full 28.000
_diffrn_reflns_theta_max 31.127
_diffrn_reflns_theta_min 2.177
_diffrn_source 'fine-focus sealed tube'
_exptl_absorpt_coefficient_mu 1.689
_exptl_absorpt_correction_T_max 0.7462
_exptl_absorpt_correction_T_min 0.6666
_exptl_absorpt_correction_type multi-scan
_exptl_absorpt_process_details 'Apex2  v2011.2-0 (Bruker, 2011)'
_exptl_crystal_colour colourless
_exptl_crystal_density_diffrn 1.501
_exptl_crystal_description block
_exptl_crystal_F_000 2000
_exptl_crystal_preparation ', Luminescent'
_exptl_crystal_size_max 0.31
_exptl_crystal_size_mid 0.25
_exptl_crystal_size_min 0.19
_refine_diff_density_max 0.753
_refine_diff_density_min -0.578
_refine_diff_density_rms 0.087
_refine_ls_extinction_method none
_refine_ls_goodness_of_fit_ref 1.018
_refine_ls_hydrogen_treatment mixed
_refine_ls_matrix_type full
_refine_ls_number_parameters 304
_refine_ls_number_reflns 6698
_refine_ls_number_restraints 1
_refine_ls_restrained_S_all 1.018
_refine_ls_R_factor_all 0.0331
_refine_ls_R_factor_gt 0.0268
_refine_ls_shift/su_max 0.002
_refine_ls_shift/su_mean 0.000
_refine_ls_structure_factor_coef Fsqd
_refine_ls_weighting_details 'w=1/[\s^2^(Fo^2^)+(0.0258P)^2^+2.0074P] where P=(Fo^2^+2Fc^2^)/3'
_refine_ls_weighting_scheme calc
_refine_ls_wR_factor_gt 0.0577
_refine_ls_wR_factor_ref 0.0607
_reflns_Friedel_coverage 0.000
_reflns_number_gt 5885
_reflns_number_total 6698
_reflns_threshold_expression 'I > 2\s(I)'
_cod_data_source_file c6dt04757b2.cif
_cod_data_source_block 11mz074_0m
_cod_depositor_comments 'Adding full bibliography for 7041696--7041708.cif.'
_cod_original_cell_volume 4334.4(10)
_cod_database_code 7041698
_shelx_shelxl_version_number 2014/7
_shelx_space_group_comment
;
The symmetry employed for this shelxl refinement is uniquely defined
by the following loop, which should always be used as a source of
symmetry information in preference to the above space-group names.
They are only intended as comments.
;

loop_
_space_group_symop_operation_xyz
'x, y, z'
'-x+1/2, -y, z+1/2'
'-x, y+1/2, -z'
'x+1/2, -y+1/2, -z+1/2'
'-x, -y, -z'
'x-1/2, y, -z-1/2'
'x, -y-1/2, z'
'-x-1/2, y-1/2, z-1/2'

loop_
_atom_site_label
_atom_site_type_symbol
_atom_site_fract_x
_atom_site_fract_y
_atom_site_fract_z
_atom_site_U_iso_or_equiv
_atom_site_adp_type
_atom_site_occupancy
_atom_site_site_symmetry_order
_atom_site_calc_flag
_atom_site_refinement_flags_posn
_atom_site_refinement_flags_adp
_atom_site_refinement_flags_occupancy
B1 B 1.10715(15) 0.7500 0.6945(3) 0.0180(6) Uani 1 2 d S T P
H1A H 1.1542 0.7500 0.6652 0.022 Uiso 1 2 calc R U P
C1 C 1.13614(9) 0.85391(10) 0.83121(19) 0.0207(4) Uani 1 1 d . . .
H1 H 1.1814 0.8591 0.8089 0.025 Uiso 1 1 calc R U .
C2 C 1.10272(10) 0.88911(10) 0.9229(2) 0.0250(4) Uani 1 1 d . . .
H2 H 1.1197 0.9232 0.9751 0.030 Uiso 1 1 calc R U .
C3 C 1.03796(9) 0.86338(9) 0.92197(18) 0.0200(4) Uani 1 1 d . . .
C4 C 0.98108(9) 0.87620(10) 1.00390(19) 0.0207(4) Uani 1 1 d . . .
C5 C 0.97945(11) 0.92937(11) 1.0860(2) 0.0309(5) Uani 1 1 d . . .
H5 H 1.0156 0.9592 1.0890 0.037 Uiso 1 1 calc R U .
C6 C 0.92518(11) 0.93887(13) 1.1634(2) 0.0367(6) Uani 1 1 d . . .
H6 H 0.9235 0.9751 1.2202 0.044 Uiso 1 1 calc R U .
C7 C 0.87375(11) 0.89480(13) 1.1566(2) 0.0339(5) Uani 1 1 d . . .
H7 H 0.8360 0.8996 1.2095 0.041 Uiso 1 1 calc R U .
C8 C 0.87787(10) 0.84315(11) 1.07131(19) 0.0256(4) Uani 1 1 d . . .
H8 H 0.8416 0.8135 1.0658 0.031 Uiso 1 1 calc R U .
C9 C 1.07431(14) 0.7500 0.4555(3) 0.0218(6) Uani 1 2 d S T P
H9 H 1.1176 0.7500 0.4205 0.026 Uiso 1 2 calc R U P
C10 C 1.01641(15) 0.7500 0.3875(3) 0.0239(6) Uani 1 2 d S T P
H10 H 1.0113 0.7500 0.2980 0.029 Uiso 1 2 calc R U P
C11 C 0.96645(14) 0.7500 0.4796(3) 0.0199(5) Uani 1 2 d S T P
C12 C 0.89405(14) 0.7500 0.4665(3) 0.0209(5) Uani 1 2 d S T P
C13 C 0.86421(17) 0.7500 0.3474(3) 0.0385(8) Uani 1 2 d S T P
H13 H 0.8906 0.7500 0.2728 0.046 Uiso 1 2 calc R U P
C14 C 0.79593(18) 0.7500 0.3388(3) 0.0477(10) Uani 1 2 d S T P
H14 H 0.7750 0.7500 0.2582 0.057 Uiso 1 2 calc R U P
C15 C 0.75852(17) 0.7500 0.4477(3) 0.0341(7) Uani 1 2 d S T P
H15 H 0.7115 0.7500 0.4446 0.041 Uiso 1 2 calc R U P
C16 C 0.79220(14) 0.7500 0.5626(3) 0.0217(5) Uani 1 2 d S T P
H16 H 0.7666 0.7500 0.6381 0.026 Uiso 1 2 calc R U P
C17 C 0.84179(9) 0.61551(9) 0.72824(17) 0.0167(3) Uani 1 1 d . . .
C18 C 0.84554(9) 0.54884(9) 0.66165(18) 0.0165(3) Uani 1 1 d . . .
C19 C 0.89639(10) 0.55042(10) 0.55288(19) 0.0220(4) Uani 1 1 d . . .
H19A H 0.8820 0.5823 0.4876 0.026 Uiso 1 1 calc R U .
H19B H 0.9399 0.5648 0.5859 0.026 Uiso 1 1 calc R U .
C20 C 0.90298(11) 0.48181(11) 0.4933(2) 0.0266(4) Uani 1 1 d . . .
H20 H 0.9359 0.4833 0.4226 0.032 Uiso 1 1 calc R U .
C21 C 0.92606(10) 0.43322(10) 0.5938(2) 0.0297(5) Uani 1 1 d . . .
H21A H 0.9696 0.4472 0.6274 0.036 Uiso 1 1 calc R U .
H21B H 0.9313 0.3891 0.5554 0.036 Uiso 1 1 calc R U .
C22 C 0.87596(11) 0.42989(10) 0.7014(2) 0.0270(4) Uani 1 1 d . . .
H22 H 0.8912 0.3977 0.7668 0.032 Uiso 1 1 calc R U .
C23 C 0.86893(10) 0.49875(9) 0.76144(19) 0.0217(4) Uani 1 1 d . . .
H23A H 0.8366 0.4970 0.8318 0.026 Uiso 1 1 calc R U .
H23B H 0.9121 0.5128 0.7966 0.026 Uiso 1 1 calc R U .
C24 C 0.83520(11) 0.46040(12) 0.4419(2) 0.0316(5) Uani 1 1 d . . .
H24A H 0.8203 0.4919 0.3762 0.038 Uiso 1 1 calc R U .
H24B H 0.8390 0.4164 0.4022 0.038 Uiso 1 1 calc R U .
C25 C 0.78444(10) 0.45788(10) 0.5490(2) 0.0274(4) Uani 1 1 d . . .
H25 H 0.7406 0.4435 0.5150 0.033 Uiso 1 1 calc R U .
C26 C 0.80801(11) 0.40936(11) 0.6505(2) 0.0311(5) Uani 1 1 d . . .
H26A H 0.8109 0.3647 0.6137 0.037 Uiso 1 1 calc R U .
H26B H 0.7756 0.4082 0.7209 0.037 Uiso 1 1 calc R U .
C27 C 0.77805(9) 0.52663(10) 0.60934(19) 0.0216(4) Uani 1 1 d . . .
H27A H 0.7624 0.5585 0.5450 0.026 Uiso 1 1 calc R U .
H27B H 0.7452 0.5253 0.6788 0.026 Uiso 1 1 calc R U .
N1 N 1.09309(8) 0.81065(8) 0.77855(14) 0.0167(3) Uani 1 1 d . . .
N2 N 1.03252(7) 0.81655(8) 0.83414(15) 0.0167(3) Uani 1 1 d . . .
N3 N 0.93058(8) 0.83268(8) 0.99579(15) 0.0191(3) Uani 1 1 d . . .
N4 N 1.05959(11) 0.7500 0.5803(2) 0.0179(4) Uani 1 2 d S T P
N5 N 0.99297(11) 0.7500 0.5959(2) 0.0189(4) Uani 1 2 d S T P
N6 N 0.85804(11) 0.7500 0.5743(2) 0.0194(4) Uani 1 2 d S T P
O1 O 0.89647(7) 0.64589(6) 0.74042(13) 0.0190(3) Uani 1 1 d . . .
O2 O 0.78728(7) 0.63571(7) 0.76962(13) 0.0211(3) Uani 1 1 d . . .
O3 O 0.81759(9) 0.7500 0.87482(17) 0.0165(4) Uani 1 2 d DS T P
H3A H 0.8009(11) 0.7167(9) 0.842(2) 0.025 Uiso 1 1 d D U .
Tb1 Tb 0.92905(2) 0.7500 0.79783(2) 0.01293(4) Uani 1 2 d S T P

loop_
_atom_site_aniso_label
_atom_site_aniso_U_11
_atom_site_aniso_U_22
_atom_site_aniso_U_33
_atom_site_aniso_U_23
_atom_site_aniso_U_13
_atom_site_aniso_U_12
B1 0.0162(13) 0.0173(13) 0.0205(14) 0.000 0.0021(11) 0.000
C1 0.0149(8) 0.0220(9) 0.0252(10) -0.0010(8) -0.0014(7) -0.0044(7)
C2 0.0177(9) 0.0259(10) 0.0315(11) -0.0080(9) -0.0009(8) -0.0056(8)
C3 0.0165(9) 0.0198(9) 0.0238(10) -0.0033(7) -0.0004(7) -0.0022(7)
C4 0.0160(9) 0.0228(9) 0.0233(10) -0.0058(8) -0.0029(7) 0.0012(7)
C5 0.0228(10) 0.0346(12) 0.0353(12) -0.0181(10) -0.0039(9) -0.0032(9)
C6 0.0273(11) 0.0451(15) 0.0377(13) -0.0260(11) -0.0031(9) 0.0053(10)
C7 0.0201(10) 0.0519(15) 0.0296(11) -0.0183(11) 0.0022(9) 0.0064(10)
C8 0.0186(9) 0.0360(11) 0.0222(10) -0.0073(9) 0.0018(7) -0.0028(8)
C9 0.0256(14) 0.0204(13) 0.0196(13) 0.000 0.0075(11) 0.000
C10 0.0301(15) 0.0241(14) 0.0175(13) 0.000 0.0026(11) 0.000
C11 0.0249(14) 0.0162(12) 0.0185(13) 0.000 0.0001(10) 0.000
C12 0.0245(14) 0.0197(13) 0.0187(13) 0.000 -0.0036(10) 0.000
C13 0.0320(17) 0.066(3) 0.0174(14) 0.000 -0.0040(13) 0.000
C14 0.0341(19) 0.089(3) 0.0198(15) 0.000 -0.0112(14) 0.000
C15 0.0256(16) 0.051(2) 0.0251(16) 0.000 -0.0054(12) 0.000
C16 0.0235(13) 0.0223(13) 0.0192(13) 0.000 -0.0020(11) 0.000
C17 0.0183(8) 0.0145(8) 0.0173(9) 0.0017(7) -0.0035(7) 0.0006(7)
C18 0.0132(8) 0.0157(8) 0.0207(9) -0.0006(7) -0.0008(7) -0.0020(6)
C19 0.0212(9) 0.0200(9) 0.0247(10) -0.0013(8) 0.0024(8) -0.0016(7)
C20 0.0237(10) 0.0294(11) 0.0267(11) -0.0090(9) 0.0063(8) -0.0032(8)
C21 0.0217(10) 0.0193(10) 0.0481(14) -0.0059(9) 0.0030(9) -0.0010(8)
C22 0.0243(10) 0.0174(9) 0.0393(12) 0.0030(9) 0.0003(9) -0.0001(8)
C23 0.0213(9) 0.0179(9) 0.0257(10) 0.0028(8) -0.0012(8) 0.0003(7)
C24 0.0318(12) 0.0303(12) 0.0327(12) -0.0110(9) 0.0006(9) -0.0034(9)
C25 0.0203(10) 0.0279(11) 0.0341(11) -0.0087(9) -0.0023(8) -0.0051(8)
C26 0.0244(10) 0.0201(10) 0.0486(13) -0.0031(10) 0.0039(9) -0.0060(8)
C27 0.0162(9) 0.0224(9) 0.0263(10) -0.0029(8) -0.0018(7) -0.0013(7)
N1 0.0121(7) 0.0176(7) 0.0206(8) -0.0016(6) 0.0016(6) -0.0012(6)
N2 0.0116(7) 0.0180(8) 0.0206(7) -0.0027(6) 0.0014(6) -0.0002(6)
N3 0.0156(7) 0.0227(8) 0.0190(8) -0.0035(6) -0.0004(6) 0.0001(6)
N4 0.0177(11) 0.0169(10) 0.0192(11) 0.000 0.0038(8) 0.000
N5 0.0177(11) 0.0190(11) 0.0199(11) 0.000 -0.0007(9) 0.000
N6 0.0210(11) 0.0178(11) 0.0195(11) 0.000 -0.0025(9) 0.000
O1 0.0155(6) 0.0157(6) 0.0259(7) -0.0023(5) -0.0032(5) -0.0002(5)
O2 0.0160(6) 0.0192(7) 0.0280(7) -0.0039(5) -0.0001(5) 0.0015(5)
O3 0.0143(9) 0.0155(9) 0.0199(9) 0.000 -0.0015(7) 0.000
Tb1 0.01049(6) 0.01352(6) 0.01479(6) 0.000 -0.00042(4) 0.000

loop_
_atom_type_symbol
_atom_type_description
_atom_type_scat_dispersion_real
_atom_type_scat_dispersion_imag
_atom_type_scat_source
C C 0.0033 0.0016 'International Tables Vol C Tables 4.2.6.8 and 6.1.1.4'
H H 0.0000 0.0000 'International Tables Vol C Tables 4.2.6.8 and 6.1.1.4'
B B 0.0013 0.0007 'International Tables Vol C Tables 4.2.6.8 and 6.1.1.4'
N N 0.0061 0.0033 'International Tables Vol C Tables 4.2.6.8 and 6.1.1.4'
O O 0.0106 0.0060 'International Tables Vol C Tables 4.2.6.8 and 6.1.1.4'
Tb Tb -0.1723 4.1537 'International Tables Vol C Tables 4.2.6.8 and 6.1.1.4'

loop_
_geom_angle_atom_site_label_1
_geom_angle_atom_site_label_2
_geom_angle_atom_site_label_3
_geom_angle
_geom_angle_site_symmetry_1
_geom_angle_site_symmetry_3
N4 B1 N1 109.54(15) . .
N4 B1 N1 109.54(15) . 7_575
N1 B1 N1 105.8(2) . 7_575
N4 B1 H1A 110.6 . .
N1 B1 H1A 110.6 . .
N1 B1 H1A 110.6 7_575 .
N1 C1 C2 108.06(17) . .
N1 C1 H1 126.0 . .
C2 C1 H1 126.0 . .
C1 C2 C3 104.90(17) . .
C1 C2 H2 127.5 . .
C3 C2 H2 127.5 . .
N2 C3 C2 110.26(17) . .
N2 C3 C4 118.28(16) . .
C2 C3 C4 131.30(18) . .
N3 C4 C5 122.13(18) . .
N3 C4 C3 116.02(17) . .
C5 C4 C3 121.85(18) . .
C6 C5 C4 119.9(2) . .
C6 C5 H5 120.1 . .
C4 C5 H5 120.1 . .
C7 C6 C5 118.5(2) . .
C7 C6 H6 120.7 . .
C5 C6 H6 120.7 . .
C6 C7 C8 118.9(2) . .
C6 C7 H7 120.6 . .
C8 C7 H7 120.6 . .
N3 C8 C7 123.5(2) . .
N3 C8 H8 118.3 . .
C7 C8 H8 118.3 . .
N4 C9 C10 108.8(2) . .
N4 C9 H9 125.6 . .
C10 C9 H9 125.6 . .
C9 C10 C11 104.5(2) . .
C9 C10 H10 127.7 . .
C11 C10 H10 127.7 . .
N5 C11 C10 110.4(3) . .
N5 C11 C12 118.9(2) . .
C10 C11 C12 130.7(3) . .
N6 C12 C13 121.8(3) . .
N6 C12 C11 117.2(2) . .
C13 C12 C11 121.0(3) . .
C14 C13 C12 119.4(3) . .
C14 C13 H13 120.3 . .
C12 C13 H13 120.3 . .
C15 C14 C13 119.5(3) . .
C15 C14 H14 120.2 . .
C13 C14 H14 120.2 . .
C14 C15 C16 117.4(3) . .
C14 C15 H15 121.3 . .
C16 C15 H15 121.3 . .
N6 C16 C15 124.6(3) . .
N6 C16 H16 117.7 . .
C15 C16 H16 117.7 . .
O2 C17 O1 124.64(17) . .
O2 C17 C18 119.61(16) . .
O1 C17 C18 115.71(16) . .
C17 C18 C27 112.41(15) . .
C17 C18 C23 106.69(15) . .
C27 C18 C23 108.86(15) . .
C17 C18 C19 110.92(15) . .
C27 C18 C19 109.23(16) . .
C23 C18 C19 108.61(15) . .
C20 C19 C18 110.11(16) . .
C20 C19 H19A 109.6 . .
C18 C19 H19A 109.6 . .
C20 C19 H19B 109.6 . .
C18 C19 H19B 109.6 . .
H19A C19 H19B 108.2 . .
C21 C20 C19 109.33(17) . .
C21 C20 C24 109.60(18) . .
C19 C20 C24 108.95(18) . .
C21 C20 H20 109.6 . .
C19 C20 H20 109.6 . .
C24 C20 H20 109.6 . .
C20 C21 C22 110.17(17) . .
C20 C21 H21A 109.6 . .
C22 C21 H21A 109.6 . .
C20 C21 H21B 109.6 . .
C22 C21 H21B 109.6 . .
H21A C21 H21B 108.1 . .
C21 C22 C26 110.23(19) . .
C21 C22 C23 109.10(17) . .
C26 C22 C23 107.97(17) . .
C21 C22 H22 109.8 . .
C26 C22 H22 109.8 . .
C23 C22 H22 109.8 . .
C18 C23 C22 110.34(16) . .
C18 C23 H23A 109.6 . .
C22 C23 H23A 109.6 . .
C18 C23 H23B 109.6 . .
C22 C23 H23B 109.6 . .
H23A C23 H23B 108.1 . .
C25 C24 C20 110.25(18) . .
C25 C24 H24A 109.6 . .
C20 C24 H24A 109.6 . .
C25 C24 H24B 109.6 . .
C20 C24 H24B 109.6 . .
H24A C24 H24B 108.1 . .
C24 C25 C26 109.30(18) . .
C24 C25 C27 109.36(17) . .
C26 C25 C27 108.74(17) . .
C24 C25 H25 109.8 . .
C26 C25 H25 109.8 . .
C27 C25 H25 109.8 . .
C25 C26 C22 110.39(17) . .
C25 C26 H26A 109.6 . .
C22 C26 H26A 109.6 . .
C25 C26 H26B 109.6 . .
C22 C26 H26B 109.6 . .
H26A C26 H26B 108.1 . .
C18 C27 C25 109.88(16) . .
C18 C27 H27A 109.7 . .
C25 C27 H27A 109.7 . .
C18 C27 H27B 109.7 . .
C25 C27 H27B 109.7 . .
H27A C27 H27B 108.2 . .
C1 N1 N2 110.02(15) . .
C1 N1 B1 129.42(18) . .
N2 N1 B1 118.86(16) . .
C3 N2 N1 106.75(15) . .
C3 N2 Tb1 123.89(12) . .
N1 N2 Tb1 129.23(11) . .
C8 N3 C4 117.07(17) . .
C8 N3 Tb1 123.43(13) . .
C4 N3 Tb1 117.90(12) . .
C9 N4 N5 109.7(2) . .
C9 N4 B1 128.7(2) . .
N5 N4 B1 121.6(2) . .
C11 N5 N4 106.6(2) . .
C11 N5 Tb1 125.22(18) . .
N4 N5 Tb1 128.18(16) . .
C16 N6 C12 117.3(2) . .
C16 N6 Tb1 126.61(18) . .
C12 N6 Tb1 116.11(17) . .
C17 O1 Tb1 136.26(12) . .
Tb1 O3 H3A 103.8(16) . .
O1 Tb1 O1 134.18(7) 7_575 .
O1 Tb1 O3 79.64(4) 7_575 .
O1 Tb1 O3 79.64(4) . .
O1 Tb1 N5 85.58(4) 7_575 .
O1 Tb1 N5 85.58(4) . .
O3 Tb1 N5 141.05(7) . .
O1 Tb1 N2 140.57(5) 7_575 7_575
O1 Tb1 N2 77.47(5) . 7_575
O3 Tb1 N2 136.79(4) . 7_575
N5 Tb1 N2 72.55(6) . 7_575
O1 Tb1 N2 77.47(5) 7_575 .
O1 Tb1 N2 140.57(5) . .
O3 Tb1 N2 136.79(4) . .
N5 Tb1 N2 72.55(6) . .
N2 Tb1 N2 64.97(7) 7_575 .
O1 Tb1 N3 68.37(5) 7_575 .
O1 Tb1 N3 141.82(5) . .
O3 Tb1 N3 75.31(5) . .
N5 Tb1 N3 131.33(5) . .
N2 Tb1 N3 102.03(5) 7_575 .
N2 Tb1 N3 62.31(5) . .
O1 Tb1 N3 141.82(5) 7_575 7_575
O1 Tb1 N3 68.37(5) . 7_575
O3 Tb1 N3 75.31(5) . 7_575
N5 Tb1 N3 131.33(5) . 7_575
N2 Tb1 N3 62.31(5) 7_575 7_575
N2 Tb1 N3 102.04(5) . 7_575
N3 Tb1 N3 77.63(7) . 7_575
O1 Tb1 N6 68.03(3) 7_575 .
O1 Tb1 N6 68.03(3) . .
O3 Tb1 N6 78.54(7) . .
N5 Tb1 N6 62.51(7) . .
N2 Tb1 N6 124.13(5) 7_575 .
N2 Tb1 N6 124.13(5) . .
N3 Tb1 N6 132.20(4) . .
N3 Tb1 N6 132.20(4) 7_575 .

loop_
_geom_bond_atom_site_label_1
_geom_bond_atom_site_label_2
_geom_bond_distance
_geom_bond_site_symmetry_2
B1 N4 1.541(4) .
B1 N1 1.546(2) .
B1 N1 1.546(2) 7_575
B1 H1A 1.0000 .
C1 N1 1.356(2) .
C1 C2 1.380(3) .
C1 H1 0.9500 .
C2 C3 1.409(3) .
C2 H2 0.9500 .
C3 N2 1.333(2) .
C3 C4 1.461(3) .
C4 N3 1.353(2) .
C4 C5 1.386(3) .
C5 C6 1.381(3) .
C5 H5 0.9500 .
C6 C7 1.374(3) .
C6 H6 0.9500 .
C7 C8 1.386(3) .
C7 H7 0.9500 .
C8 N3 1.347(2) .
C8 H8 0.9500 .
C9 N4 1.351(3) .
C9 C10 1.372(4) .
C9 H9 0.9500 .
C10 C11 1.401(4) .
C10 H10 0.9500 .
C11 N5 1.340(3) .
C11 C12 1.469(4) .
C12 N6 1.351(4) .
C12 C13 1.394(4) .
C13 C14 1.382(5) .
C13 H13 0.9500 .
C14 C15 1.376(5) .
C14 H14 0.9500 .
C15 C16 1.390(4) .
C15 H15 0.9500 .
C16 N6 1.336(4) .
C16 H16 0.9500 .
C17 O2 1.254(2) .
C17 O1 1.272(2) .
C17 C18 1.529(3) .
C18 C27 1.539(3) .
C18 C23 1.539(3) .
C18 C19 1.541(3) .
C19 C20 1.536(3) .
C19 H19A 0.9900 .
C19 H19B 0.9900 .
C20 C21 1.522(3) .
C20 C24 1.536(3) .
C20 H20 1.0000 .
C21 C22 1.523(3) .
C21 H21A 0.9900 .
C21 H21B 0.9900 .
C22 C26 1.532(3) .
C22 C23 1.543(3) .
C22 H22 1.0000 .
C23 H23A 0.9900 .
C23 H23B 0.9900 .
C24 C25 1.527(3) .
C24 H24A 0.9900 .
C24 H24B 0.9900 .
C25 C26 1.532(3) .
C25 C27 1.541(3) .
C25 H25 1.0000 .
C26 H26A 0.9900 .
C26 H26B 0.9900 .
C27 H27A 0.9900 .
C27 H27B 0.9900 .
N1 N2 1.362(2) .
N2 Tb1 2.5191(15) .
N3 Tb1 2.6818(16) .
N4 N5 1.356(3) .
N5 Tb1 2.492(2) .
N6 Tb1 2.761(2) .
O1 Tb1 2.2979(13) .
O3 Tb1 2.3935(19) .
O3 H3A 0.833(15) .
Tb1 O1 2.2978(13) 7_575
Tb1 N2 2.5191(15) 7_575
Tb1 N3 2.6818(16) 7_575

loop_
_geom_hbond_atom_site_label_D
_geom_hbond_atom_site_label_H
_geom_hbond_atom_site_label_A
_geom_hbond_distance_DH
_geom_hbond_distance_HA
_geom_hbond_distance_DA
_geom_hbond_angle_DHA
O3 H3A O2 0.833(15) 1.835(16) 2.6470(16) 164(2)

loop_
_geom_torsion_atom_site_label_1
_geom_torsion_atom_site_label_2
_geom_torsion_atom_site_label_3
_geom_torsion_atom_site_label_4
_geom_torsion
_geom_torsion_site_symmetry_1
N1 C1 C2 C3 0.8(2) .
C1 C2 C3 N2 -1.0(2) .
C1 C2 C3 C4 174.2(2) .
N2 C3 C4 N3 9.3(3) .
C2 C3 C4 N3 -165.5(2) .
N2 C3 C4 C5 -171.44(19) .
C2 C3 C4 C5 13.8(4) .
N3 C4 C5 C6 0.4(3) .
C3 C4 C5 C6 -178.8(2) .
C4 C5 C6 C7 -0.1(4) .
C5 C6 C7 C8 -0.9(4) .
C6 C7 C8 N3 1.5(4) .
N4 C9 C10 C11 0.000(0) .
C9 C10 C11 N5 0.000(0) .
C9 C10 C11 C12 180.000(0) .
N5 C11 C12 N6 0.000(0) .
C10 C11 C12 N6 180.000(0) .
N5 C11 C12 C13 180.000(0) .
C10 C11 C12 C13 0.000(0) .
N6 C12 C13 C14 0.000(0) .
C11 C12 C13 C14 180.000(0) .
C12 C13 C14 C15 0.000(0) .
C13 C14 C15 C16 0.000(0) .
C14 C15 C16 N6 0.000(0) .
O2 C17 C18 C27 22.0(2) .
O1 C17 C18 C27 -160.02(16) .
O2 C17 C18 C23 -97.30(19) .
O1 C17 C18 C23 80.73(19) .
O2 C17 C18 C19 144.58(17) .
O1 C17 C18 C19 -37.4(2) .
C17 C18 C19 C20 176.04(16) .
C27 C18 C19 C20 -59.5(2) .
C23 C18 C19 C20 59.1(2) .
C18 C19 C20 C21 -60.1(2) .
C18 C19 C20 C24 59.7(2) .
C19 C20 C21 C22 60.5(2) .
C24 C20 C21 C22 -58.9(2) .
C20 C21 C22 C26 58.4(2) .
C20 C21 C22 C23 -60.0(2) .
C17 C18 C23 C22 -178.51(16) .
C27 C18 C23 C22 60.0(2) .
C19 C18 C23 C22 -58.9(2) .
C21 C22 C23 C18 59.5(2) .
C26 C22 C23 C18 -60.3(2) .
C21 C20 C24 C25 59.5(2) .
C19 C20 C24 C25 -60.0(2) .
C20 C24 C25 C26 -59.0(2) .
C20 C24 C25 C27 60.0(2) .
C24 C25 C26 C22 58.2(2) .
C27 C25 C26 C22 -61.1(2) .
C21 C22 C26 C25 -58.2(2) .
C23 C22 C26 C25 60.9(2) .
C17 C18 C27 C25 -177.38(16) .
C23 C18 C27 C25 -59.4(2) .
C19 C18 C27 C25 59.0(2) .
C24 C25 C27 C18 -59.4(2) .
C26 C25 C27 C18 59.9(2) .
C2 C1 N1 N2 -0.3(2) .
C2 C1 N1 B1 -165.02(19) .
N4 B1 N1 C1 -134.2(2) .
N1 B1 N1 C1 107.8(2) 7_575
N4 B1 N1 N2 62.2(2) .
N1 B1 N1 N2 -55.8(3) 7_575
C2 C3 N2 N1 0.8(2) .
C4 C3 N2 N1 -175.07(17) .
C2 C3 N2 Tb1 177.06(13) .
C4 C3 N2 Tb1 1.2(2) .
C1 N1 N2 C3 -0.3(2) .
B1 N1 N2 C3 166.26(17) .
C1 N1 N2 Tb1 -176.29(13) .
B1 N1 N2 Tb1 -9.8(2) .
C7 C8 N3 C4 -1.1(3) .
C7 C8 N3 Tb1 -166.40(17) .
C5 C4 N3 C8 0.1(3) .
C3 C4 N3 C8 179.39(18) .
C5 C4 N3 Tb1 166.24(16) .
C3 C4 N3 Tb1 -14.5(2) .
C10 C9 N4 N5 0.000(0) .
C10 C9 N4 B1 180.000(0) .
N1 B1 N4 C9 122.17(15) .
N1 B1 N4 C9 -122.17(15) 7_575
N1 B1 N4 N5 -57.83(15) .
N1 B1 N4 N5 57.83(15) 7_575
C10 C11 N5 N4 0.000(0) .
C12 C11 N5 N4 180.000(0) .
C10 C11 N5 Tb1 180.000(0) .
C12 C11 N5 Tb1 0.000(0) .
C9 N4 N5 C11 0.000(0) .
B1 N4 N5 C11 180.000(0) .
C9 N4 N5 Tb1 180.000(0) .
B1 N4 N5 Tb1 0.000(0) .
C15 C16 N6 C12 0.000(0) .
C15 C16 N6 Tb1 180.000(0) .
C13 C12 N6 C16 0.000(0) .
C11 C12 N6 C16 180.000(0) .
C13 C12 N6 Tb1 180.000(0) .
C11 C12 N6 Tb1 0.000(0) .
O2 C17 O1 Tb1 -13.6(3) .
C18 C17 O1 Tb1 168.45(12) .
